data_7243998
loop_
_publ_author_name
'Melvin, Marissa K.'
'Skelton, Brian W.'
'Eggers, Paul K.'
'Raston, Colin L.'

_publ_section_title
;
 Synthesis, crystallization and Hirshfeld surface analysis of transition
 metal carboxylate pentapyridines
;
_journal_issue 1
_journal_name_full CrystEngComm
_journal_page_first 57
_journal_page_last 69
_journal_paper_doi 10.1039/D1CE01248G
_journal_volume 24
_journal_year 2022
_chemical_formula_moiety 'C60 H58 Cu4 N10 O10, 4(C F3 O3 S), 4(H2 O)'
_chemical_formula_sum 'C64 H66 Cu4 F12 N10 O26 S4'
_chemical_formula_weight 2001.67
_space_group_IT_number 2
_space_group_name_Hall '-P 1'
_space_group_name_H-M_alt 'P -1'
_symmetry_cell_setting triclinic
_symmetry_space_group_name_Hall '-P 1'
_symmetry_space_group_name_H-M 'P -1'
_atom_sites_solution_hydrogens geom
_atom_sites_solution_primary direct
_atom_sites_solution_secondary difmap
_audit_block_doi 10.5517/ccdc.csd.cc1z8j2v
_audit_creation_date 2014-05-13T10:00:38-00:00
_audit_creation_method 'WinGX routine CIF_UPDATE'
_audit_update_record
;
2018-02-23 deposited with the CCDC.	2021-11-24 downloaded from the CCDC.
;
_cell_angle_alpha 68.163(3)
_cell_angle_beta 65.870(3)
_cell_angle_gamma 64.215(3)
_cell_formula_units_Z 1
_cell_length_a 12.5531(4)
_cell_length_b 13.0741(4)
_cell_length_c 14.6993(5)
_cell_measurement_reflns_used 19791
_cell_measurement_temperature 120(2)
_cell_measurement_theta_max 67.234
_cell_measurement_theta_min 3.352
_cell_volume 1926.33(12)
_computing_cell_refinement
;
        CrysAlisPro, Oxford Diffraction Ltd.,
        Version 1.171.33.52 (release 06-11-2009 CrysAlis171 .NET)
        (compiled Nov  6 2009,16:24:50)
;
_computing_data_collection
;
        CrysAlisPro, Oxford Diffraction Ltd.,
        Version 1.171.33.52 (release 06-11-2009 CrysAlis171 .NET)
        (compiled Nov  6 2009,16:24:50)
;
_computing_data_reduction
;
        CrysAlisPro, Oxford Diffraction Ltd.,
        Version 1.171.33.52 (release 06-11-2009 CrysAlis171 .NET)
        (compiled Nov  6 2009,16:24:50)
;
_computing_molecular_graphics 'Diamond (Brandenburg, K., (1999)'
_computing_publication_material 'WinGX Farrugia, L. J. (1999)'
_computing_structure_refinement 'SHELXL-97 (Sheldrick, 2015)'
_diffrn_ambient_temperature 120(2)
_diffrn_detector 'CCD plate'
_diffrn_detector_area_resol_mean 10.4738
_diffrn_measured_fraction_theta_full 0.989
_diffrn_measured_fraction_theta_max 0.989
_diffrn_measurement_device 'four-circle diffractometer'
_diffrn_measurement_device_type 'Oxford Diffraction Gemini diffractometer'
_diffrn_measurement_method '\w scans'
_diffrn_orient_matrix_UB_11 -0.0253075
_diffrn_orient_matrix_UB_12 -0.1076575
_diffrn_orient_matrix_UB_13 0.0834856
_diffrn_orient_matrix_UB_21 -0.0162194
_diffrn_orient_matrix_UB_22 0.0552395
_diffrn_orient_matrix_UB_23 0.082935
_diffrn_orient_matrix_UB_31 -0.139464
_diffrn_orient_matrix_UB_32 0.059126
_diffrn_orient_matrix_UB_33 0.0109322
_diffrn_radiation_monochromator graphite
_diffrn_radiation_probe x-ray
_diffrn_radiation_type CuK\a
_diffrn_radiation_wavelength 1.54178
_diffrn_reflns_av_R_equivalents 0.0398
_diffrn_reflns_av_unetI/netI 0.024
_diffrn_reflns_limit_h_max 14
_diffrn_reflns_limit_h_min -15
_diffrn_reflns_limit_k_max 15
_diffrn_reflns_limit_k_min -15
_diffrn_reflns_limit_l_max 17
_diffrn_reflns_limit_l_min -17
_diffrn_reflns_number 38896
_diffrn_reflns_theta_full 67.39
_diffrn_reflns_theta_max 67.39
_diffrn_reflns_theta_min 3.39
_diffrn_source 'sealed X-ray tube'
_exptl_absorpt_coefficient_mu 3.279
_exptl_absorpt_correction_T_max 0.833
_exptl_absorpt_correction_T_min 0.531
_exptl_absorpt_correction_type analytical
_exptl_absorpt_process_details
;
     CrysAlisPro, Oxford Diffraction Ltd.
;
_exptl_crystal_colour blue
_exptl_crystal_density_diffrn 1.725
_exptl_crystal_density_method 'not measured'
_exptl_crystal_description prism
_exptl_crystal_F_000 1016
_exptl_crystal_size_max 0.36
_exptl_crystal_size_mid 0.1
_exptl_crystal_size_min 0.06
_refine_diff_density_max 0.647
_refine_diff_density_min -0.32
_refine_diff_density_rms 0.083
_refine_ls_extinction_method none
_refine_ls_goodness_of_fit_ref 1.046
_refine_ls_hydrogen_treatment mixed
_refine_ls_matrix_type full
_refine_ls_number_parameters 579
_refine_ls_number_reflns 6854
_refine_ls_number_restraints 13
_refine_ls_restrained_S_all 1.046
_refine_ls_R_factor_all 0.0448
_refine_ls_R_factor_gt 0.0374
_refine_ls_shift/su_max 0.001
_refine_ls_shift/su_mean 0
_refine_ls_structure_factor_coef Fsqd
_refine_ls_weighting_details 'calc w=1/[\s^2^(Fo^2^)+(0.0644P)^2^+1.5314P] where P=(Fo^2^+2Fc^2^)/3'
_refine_ls_weighting_scheme calc
_refine_ls_wR_factor_gt 0.0989
_refine_ls_wR_factor_ref 0.1062
_reflns_number_gt 5933
_reflns_number_total 6854
_reflns_threshold_expression I>2\s(I)
_cod_data_source_file d1ce01248g2.cif
_cod_data_source_block cucooh
_cod_depositor_comments 'Adding full bibliography for 7243997--7243999.cif.'
_cod_original_cell_volume 1926.33(11)
_cod_original_sg_symbol_Hall '-p 1'
_cod_database_code 7243998

loop_
_symmetry_equiv_pos_as_xyz
'x, y, z'
'-x, -y, -z'

loop_
_atom_site_label
_atom_site_type_symbol
_atom_site_fract_x
_atom_site_fract_y
_atom_site_fract_z
_atom_site_U_iso_or_equiv
_atom_site_adp_type
_atom_site_occupancy
_atom_site_symmetry_multiplicity
_atom_site_calc_flag
_atom_site_refinement_flags
_atom_site_disorder_assembly
_atom_site_disorder_group
Cu1 Cu 0.32231(3) 0.26436(3) 0.61314(3) 0.02016(11) Uani 1 1 d . . .
Cu2 Cu 0.50488(3) 0.05205(3) 0.73390(3) 0.02075(11) Uani 1 1 d . . .
N11 N 0.2344(2) 0.03785(18) 0.75803(16) 0.0214(4) Uani 1 1 d . . .
C12 C 0.2035(2) 0.0907(2) 0.67036(19) 0.0198(5) Uani 1 1 d . . .
C20 C 0.0881(2) 0.2012(2) 0.67300(19) 0.0221(5) Uani 1 1 d . . .
C21 C -0.0222(2) 0.1596(2) 0.7030(2) 0.0259(6) Uani 1 1 d . . .
H21A H -0.0091 0.1211 0.6517 0.039 Uiso 1 1 calc R . .
H21B H -0.0988 0.227 0.7062 0.039 Uiso 1 1 calc R . .
H21C H -0.0287 0.1043 0.7703 0.039 Uiso 1 1 calc R . .
C13 C 0.2661(2) 0.0456(2) 0.58353(19) 0.0207(5) Uani 1 1 d . . .
H13 H 0.2404 0.0844 0.5233 0.025 Uiso 1 1 calc R . .
C14 C 0.3665(2) -0.0567(2) 0.58614(19) 0.0204(5) Uani 1 1 d . . .
C15 C 0.4000(2) -0.1120(2) 0.67604(19) 0.0211(5) Uani 1 1 d . . .
H15 H 0.4678 -0.1829 0.6803 0.025 Uiso 1 1 calc R . .
C16 C 0.3322(2) -0.0613(2) 0.76035(19) 0.0207(5) Uani 1 1 d . . .
C60 C 0.3609(2) -0.1206(2) 0.86387(19) 0.0233(5) Uani 1 1 d . . .
C61 C 0.2847(3) -0.2039(2) 0.9232(2) 0.0262(6) Uani 1 1 d . . .
H61A H 0.3099 -0.2613 0.8841 0.039 Uiso 1 1 calc R . .
H61B H 0.1965 -0.1588 0.933 0.039 Uiso 1 1 calc R . .
H61C H 0.2994 -0.2445 0.9902 0.039 Uiso 1 1 calc R . .
C17 C 0.4440(2) -0.1022(2) 0.48980(18) 0.0195(5) Uani 1 1 d . . .
N21 N 0.20778(19) 0.31608(18) 0.52978(16) 0.0210(4) Uani 1 1 d . . .
C22 C 0.1043(2) 0.2866(2) 0.56668(19) 0.0216(5) Uani 1 1 d . . .
C23 C 0.0213(3) 0.3321(2) 0.5108(2) 0.0256(6) Uani 1 1 d . . .
H23 H -0.0509 0.3106 0.5371 0.031 Uiso 1 1 calc R . .
C24 C 0.0444(3) 0.4096(2) 0.4158(2) 0.0281(6) Uani 1 1 d . . .
H24 H -0.012 0.4419 0.3766 0.034 Uiso 1 1 calc R . .
C25 C 0.1502(3) 0.4391(2) 0.3789(2) 0.0273(6) Uani 1 1 d . . .
H25 H 0.1677 0.492 0.3142 0.033 Uiso 1 1 calc R . .
C26 C 0.2299(2) 0.3902(2) 0.4378(2) 0.0244(5) Uani 1 1 d . . .
H26 H 0.3032 0.4097 0.4122 0.029 Uiso 1 1 calc R . .
N31 N 0.1685(2) 0.29533(18) 0.73415(16) 0.0225(4) Uani 1 1 d . . .
C32 C 0.0724(2) 0.2636(2) 0.75024(19) 0.0225(5) Uani 1 1 d . . .
C33 C -0.0337(3) 0.2891(2) 0.8312(2) 0.0268(6) Uani 1 1 d . . .
H33 H -0.1014 0.2669 0.8421 0.032 Uiso 1 1 calc R . .
C34 C -0.0403(3) 0.3474(2) 0.8964(2) 0.0313(6) Uani 1 1 d . . .
H34 H -0.1127 0.3653 0.9522 0.038 Uiso 1 1 calc R . .
C35 C 0.0583(3) 0.3790(3) 0.8797(2) 0.0315(6) Uani 1 1 d . . .
H35 H 0.0556 0.4188 0.9236 0.038 Uiso 1 1 calc R . .
C36 C 0.1622(3) 0.3515(2) 0.7970(2) 0.0259(6) Uani 1 1 d . . .
H36 H 0.2308 0.3731 0.7847 0.031 Uiso 1 1 calc R . .
N41 N 0.5746(2) -0.12328(19) 0.78019(16) 0.0224(4) Uani 1 1 d . . .
C42 C 0.4998(2) -0.1868(2) 0.84492(19) 0.0223(5) Uani 1 1 d . . .
C43 C 0.5492(3) -0.3040(2) 0.8891(2) 0.0263(6) Uani 1 1 d . . .
H43 H 0.4961 -0.3476 0.9353 0.032 Uiso 1 1 calc R . .
C44 C 0.6765(3) -0.3573(2) 0.8653(2) 0.0284(6) Uani 1 1 d . . .
H44 H 0.7115 -0.4376 0.8953 0.034 Uiso 1 1 calc R . .
C45 C 0.7522(3) -0.2927(2) 0.7977(2) 0.0268(6) Uani 1 1 d . . .
H45 H 0.8398 -0.3277 0.7795 0.032 Uiso 1 1 calc R . .
C46 C 0.6973(3) -0.1756(2) 0.75691(19) 0.0244(5) Uani 1 1 d . . .
H46 H 0.7489 -0.1306 0.7105 0.029 Uiso 1 1 calc R . .
N51 N 0.3860(2) 0.04832(19) 0.87558(16) 0.0241(5) Uani 1 1 d . . .
C52 C 0.3248(2) -0.0288(2) 0.92230(19) 0.0233(5) Uani 1 1 d . . .
C53 C 0.2390(3) -0.0256(2) 1.0183(2) 0.0288(6) Uani 1 1 d . . .
H53 H 0.1954 -0.0799 1.0507 0.035 Uiso 1 1 calc R . .
C54 C 0.2170(3) 0.0572(3) 1.0669(2) 0.0329(6) Uani 1 1 d . . .
H54 H 0.158 0.0603 1.1327 0.039 Uiso 1 1 calc R . .
C55 C 0.2810(3) 0.1347(3) 1.0195(2) 0.0328(6) Uani 1 1 d . . .
H55 H 0.2678 0.1914 1.0522 0.039 Uiso 1 1 calc R . .
C56 C 0.3646(3) 0.1288(2) 0.9237(2) 0.0288(6) Uani 1 1 d . . .
H56 H 0.4086 0.1827 0.8904 0.035 Uiso 1 1 calc R . .
O1 O 0.42470(16) 0.21696(15) 0.69812(13) 0.0217(4) Uani 1 1 d D . .
H1 H 0.481(2) 0.244(3) 0.661(2) 0.033(9) Uiso 1 1 d D . .
O2 O 0.3477(2) 0.43925(17) 0.55203(16) 0.0312(4) Uani 1 1 d D . .
H2AO H 0.4183(18) 0.425(3) 0.552(3) 0.048(11) Uiso 1 1 d D . .
H2BO H 0.300(2) 0.492(3) 0.581(3) 0.045(11) Uiso 1 1 d D . .
O3 O 0.65769(19) 0.07612(18) 0.75579(16) 0.0308(4) Uani 1 1 d D . .
H3AO H 0.637(3) 0.132(3) 0.780(3) 0.053(12) Uiso 1 1 d D . .
H3BO H 0.719(2) 0.078(3) 0.705(2) 0.041(10) Uiso 1 1 d D . .
O4 O 0.8690(2) 0.0452(2) 0.59645(19) 0.0444(5) Uani 1 1 d D . .
H4AO H 0.856(4) 0.080(3) 0.537(2) 0.064(13) Uiso 1 1 d D . .
H4BO H 0.916(4) -0.024(2) 0.590(3) 0.074(15) Uiso 1 1 d D . .
O5 O 0.59228(19) 0.33460(19) 0.56072(16) 0.0341(5) Uani 1 1 d D . .
H5AO H 0.651(3) 0.297(3) 0.517(2) 0.048(11) Uiso 1 1 d D . .
H5BO H 0.632(3) 0.346(4) 0.590(3) 0.061(13) Uiso 1 1 d D . .
O11 O 0.40912(17) -0.04192(15) 0.41125(13) 0.0232(4) Uani 1 1 d . . .
O12 O 0.53776(16) -0.19181(15) 0.49726(13) 0.0225(4) Uani 1 1 d . . .
S2 S 0.11557(7) 0.73713(6) 0.65194(6) 0.03137(17) Uani 1 1 d . . .
O21 O 0.1561(2) 0.61433(19) 0.65775(18) 0.0407(5) Uani 1 1 d . . .
O22 O -0.0090(2) 0.80097(19) 0.64739(18) 0.0410(5) Uani 1 1 d . . .
O23 O 0.2040(2) 0.7952(2) 0.58142(18) 0.0436(5) Uani 1 1 d . . .
C2 C 0.1082(3) 0.7409(3) 0.7772(3) 0.0426(8) Uani 1 1 d . . .
F21 F 0.2136(2) 0.6784(2) 0.7978(2) 0.0701(7) Uani 1 1 d . . .
F22 F 0.0202(2) 0.6993(2) 0.85093(16) 0.0626(6) Uani 1 1 d . . .
F23 F 0.07976(19) 0.84999(18) 0.78214(17) 0.0537(5) Uani 1 1 d . . .
S3 S 0.62001(6) 0.36541(6) 0.79636(5) 0.02698(16) Uani 1 1 d . . .
O31 O 0.5881(2) 0.26066(18) 0.85106(16) 0.0372(5) Uani 1 1 d . . .
O32 O 0.68615(19) 0.37239(18) 0.68877(16) 0.0352(5) Uani 1 1 d . . .
O33 O 0.6680(2) 0.40034(18) 0.84964(17) 0.0372(5) Uani 1 1 d . . .
C3 C 0.4703(3) 0.4794(2) 0.7949(2) 0.0312(6) Uani 1 1 d . . .
F31 F 0.39731(17) 0.48733(17) 0.88991(14) 0.0468(5) Uani 1 1 d . . .
F32 F 0.41243(17) 0.45847(17) 0.74927(16) 0.0471(5) Uani 1 1 d . . .
F33 F 0.48347(17) 0.58343(14) 0.74502(15) 0.0429(4) Uani 1 1 d . . .

loop_
_atom_site_aniso_label
_atom_site_aniso_U_11
_atom_site_aniso_U_22
_atom_site_aniso_U_33
_atom_site_aniso_U_23
_atom_site_aniso_U_13
_atom_site_aniso_U_12
Cu1 0.0206(2) 0.0188(2) 0.0202(2) -0.00522(14) -0.00526(15) -0.00599(15)
Cu2 0.0236(2) 0.0179(2) 0.0197(2) -0.00438(14) -0.00587(15) -0.00656(15)
N11 0.0226(11) 0.0179(10) 0.0227(11) -0.0049(8) -0.0041(8) -0.0083(9)
C12 0.0193(12) 0.0168(12) 0.0234(12) -0.0027(10) -0.0044(10) -0.0094(10)
C20 0.0212(13) 0.0202(12) 0.0232(13) -0.0062(10) -0.0060(10) -0.0052(10)
C21 0.0206(13) 0.0241(13) 0.0312(14) -0.0068(11) -0.0054(11) -0.0078(11)
C13 0.0229(13) 0.0190(12) 0.0209(12) -0.0030(10) -0.0059(10) -0.0098(10)
C14 0.0213(13) 0.0179(12) 0.0233(12) -0.0041(10) -0.0054(10) -0.0097(10)
C15 0.0226(13) 0.0147(11) 0.0240(13) -0.0037(10) -0.0065(10) -0.0056(10)
C16 0.0211(13) 0.0194(12) 0.0211(12) -0.0033(10) -0.0041(10) -0.0096(10)
C60 0.0263(14) 0.0212(12) 0.0215(12) -0.0040(10) -0.0069(10) -0.0081(11)
C61 0.0275(14) 0.0250(13) 0.0240(13) -0.0013(11) -0.0069(11) -0.0112(11)
C17 0.0208(13) 0.0177(12) 0.0208(12) -0.0040(10) -0.0038(10) -0.0097(10)
N21 0.0223(11) 0.0182(10) 0.0210(10) -0.0062(8) -0.0061(8) -0.0046(9)
C22 0.0238(13) 0.0157(12) 0.0251(13) -0.0077(10) -0.0073(10) -0.0039(10)
C23 0.0250(14) 0.0205(13) 0.0322(14) -0.0097(11) -0.0096(11) -0.0046(11)
C24 0.0347(16) 0.0233(13) 0.0292(14) -0.0074(11) -0.0161(12) -0.0048(12)
C25 0.0369(16) 0.0187(12) 0.0221(13) -0.0041(10) -0.0087(11) -0.0063(11)
C26 0.0256(14) 0.0197(12) 0.0246(13) -0.0066(10) -0.0049(10) -0.0060(11)
N31 0.0244(11) 0.0192(10) 0.0220(11) -0.0059(8) -0.0061(9) -0.0053(9)
C32 0.0257(14) 0.0142(11) 0.0233(13) -0.0022(10) -0.0086(10) -0.0037(10)
C33 0.0256(14) 0.0220(13) 0.0264(13) -0.0043(11) -0.0054(11) -0.0055(11)
C34 0.0295(15) 0.0285(14) 0.0258(14) -0.0093(11) -0.0023(11) -0.0041(12)
C35 0.0363(16) 0.0299(15) 0.0275(14) -0.0124(12) -0.0069(12) -0.0079(12)
C36 0.0286(14) 0.0216(13) 0.0273(13) -0.0073(11) -0.0088(11) -0.0064(11)
N41 0.0268(12) 0.0210(11) 0.0193(10) -0.0051(8) -0.0067(9) -0.0079(9)
C42 0.0298(14) 0.0202(12) 0.0191(12) -0.0057(10) -0.0082(10) -0.0083(11)
C43 0.0311(15) 0.0232(13) 0.0234(13) -0.0036(10) -0.0084(11) -0.0094(11)
C44 0.0332(16) 0.0187(13) 0.0331(15) -0.0069(11) -0.0142(12) -0.0038(11)
C45 0.0259(14) 0.0244(13) 0.0303(14) -0.0115(11) -0.0112(11) -0.0018(11)
C46 0.0285(15) 0.0251(13) 0.0208(12) -0.0073(10) -0.0065(10) -0.0091(11)
N51 0.0284(12) 0.0217(11) 0.0201(10) -0.0070(9) -0.0062(9) -0.0057(9)
C52 0.0257(14) 0.0206(12) 0.0201(12) -0.0035(10) -0.0086(10) -0.0041(11)
C53 0.0292(15) 0.0287(14) 0.0241(13) -0.0052(11) -0.0068(11) -0.0078(12)
C54 0.0347(16) 0.0334(15) 0.0228(13) -0.0100(12) -0.0057(12) -0.0045(13)
C55 0.0429(17) 0.0297(15) 0.0274(14) -0.0140(12) -0.0130(12) -0.0053(13)
C56 0.0384(16) 0.0243(13) 0.0266(14) -0.0086(11) -0.0120(12) -0.0087(12)
O1 0.0231(10) 0.0191(9) 0.0234(9) -0.0044(7) -0.0066(7) -0.0082(7)
O2 0.0362(12) 0.0227(10) 0.0369(11) -0.0044(9) -0.0139(9) -0.0110(9)
O3 0.0319(12) 0.0289(11) 0.0353(11) -0.0095(9) -0.0114(9) -0.0105(9)
O4 0.0388(13) 0.0402(13) 0.0493(15) -0.0142(11) -0.0097(11) -0.0091(11)
O5 0.0335(11) 0.0340(11) 0.0356(11) -0.0107(9) -0.0048(9) -0.0149(9)
O11 0.0272(10) 0.0197(9) 0.0193(9) -0.0059(7) -0.0059(7) -0.0048(7)
O12 0.0229(9) 0.0209(9) 0.0217(9) -0.0070(7) -0.0059(7) -0.0046(8)
S2 0.0277(4) 0.0300(4) 0.0381(4) -0.0113(3) -0.0080(3) -0.0101(3)
O21 0.0415(13) 0.0325(11) 0.0546(14) -0.0176(10) -0.0157(10) -0.0105(10)
O22 0.0362(12) 0.0384(12) 0.0496(13) -0.0086(10) -0.0158(10) -0.0121(10)
O23 0.0350(12) 0.0450(13) 0.0498(13) -0.0170(11) -0.0001(10) -0.0191(10)
C2 0.0369(18) 0.0404(18) 0.050(2) -0.0200(15) -0.0138(15) -0.0037(15)
F21 0.0600(14) 0.0692(15) 0.0915(18) -0.0446(13) -0.0509(13) 0.0171(12)
F22 0.0762(16) 0.0656(14) 0.0381(11) -0.0094(10) -0.0068(10) -0.0287(12)
F23 0.0517(12) 0.0486(12) 0.0684(14) -0.0359(10) -0.0143(10) -0.0083(10)
S3 0.0272(4) 0.0226(3) 0.0311(3) -0.0053(3) -0.0107(3) -0.0071(3)
O31 0.0446(13) 0.0258(10) 0.0401(12) -0.0046(9) -0.0134(10) -0.0127(9)
O32 0.0306(11) 0.0360(11) 0.0350(11) -0.0076(9) -0.0093(9) -0.0087(9)
O33 0.0383(12) 0.0345(11) 0.0453(12) -0.0090(9) -0.0204(10) -0.0107(9)
C3 0.0292(15) 0.0279(14) 0.0351(15) -0.0080(12) -0.0112(12) -0.0063(12)
F31 0.0378(10) 0.0448(11) 0.0378(10) -0.0107(8) -0.0039(8) -0.0026(8)
F32 0.0360(10) 0.0496(11) 0.0662(13) -0.0223(10) -0.0253(9) -0.0068(9)
F33 0.0442(11) 0.0232(8) 0.0522(11) -0.0010(8) -0.0167(9) -0.0078(8)

loop_
_atom_type_symbol
_atom_type_description
_atom_type_scat_dispersion_real
_atom_type_scat_dispersion_imag
_atom_type_scat_source
C C 0.0181 0.0091 'International Tables Vol C Tables 4.2.6.8 and 6.1.1.4'
H H 0 0 'International Tables Vol C Tables 4.2.6.8 and 6.1.1.4'
N N 0.0311 0.018 'International Tables Vol C Tables 4.2.6.8 and 6.1.1.4'
O O 0.0492 0.0322 'International Tables Vol C Tables 4.2.6.8 and 6.1.1.4'
F F 0.0727 0.0534 'International Tables Vol C Tables 4.2.6.8 and 6.1.1.4'
S S 0.3331 0.5567 'International Tables Vol C Tables 4.2.6.8 and 6.1.1.4'
Cu Cu -1.9646 0.5888 'International Tables Vol C Tables 4.2.6.8 and 6.1.1.4'

loop_
_exptl_crystal_face_index_h
_exptl_crystal_face_index_k
_exptl_crystal_face_index_l
_exptl_crystal_face_perp_dist
0 0 -1 0.0216
-1 -1 0 0.0185
1 1 1 0.0737
0 1 0 0.0969
0 -1 0 0.1584
0 0 1 0.0422
-1 0 1 0.0599
1 1 2 0.0586
-1 -1 -1 0.0158

loop_
_geom_angle_atom_site_label_1
_geom_angle_atom_site_label_2
_geom_angle_atom_site_label_3
_geom_angle
_geom_angle_site_symmetry_1
_geom_angle_site_symmetry_3
_geom_angle_publ_flag
O1 Cu1 O12 93.13(7) . 2_656 ?
O1 Cu1 N21 177.24(8) . . ?
O12 Cu1 N21 89.57(8) 2_656 . ?
O1 Cu1 N31 90.54(8) . . ?
O12 Cu1 N31 163.18(8) 2_656 . ?
N21 Cu1 N31 86.70(9) . . ?
O1 Cu1 O2 89.69(7) . . ?
O12 Cu1 O2 95.85(8) 2_656 . ?
N21 Cu1 O2 90.60(8) . . ?
N31 Cu1 O2 100.58(8) . . ?
O1 Cu2 O11 93.32(7) . 2_656 ?
O1 Cu2 N51 88.99(8) . . ?
O11 Cu2 N51 164.36(8) 2_656 . ?
O1 Cu2 N41 174.83(8) . . ?
O11 Cu2 N41 90.11(8) 2_656 . ?
N51 Cu2 N41 86.67(9) . . ?
O1 Cu2 O3 91.46(8) . . ?
O11 Cu2 O3 95.40(8) 2_656 . ?
N51 Cu2 O3 100.01(8) . . ?
N41 Cu2 O3 92.07(8) . . ?
C12 N11 C16 118.1(2) . . ?
N11 C12 C13 122.8(2) . . ?
N11 C12 C20 116.0(2) . . ?
C13 C12 C20 121.0(2) . . ?
C32 C20 C12 110.2(2) . . ?
C32 C20 C22 107.5(2) . . ?
C12 C20 C22 109.4(2) . . ?
C32 C20 C21 112.0(2) . . ?
C12 C20 C21 106.0(2) . . ?
C22 C20 C21 111.7(2) . . ?
C20 C21 H21A 109.5 . . ?
C20 C21 H21B 109.5 . . ?
H21A C21 H21B 109.5 . . ?
C20 C21 H21C 109.5 . . ?
H21A C21 H21C 109.5 . . ?
H21B C21 H21C 109.5 . . ?
C14 C13 C12 119.0(2) . . ?
C14 C13 H13 120.5 . . ?
C12 C13 H13 120.5 . . ?
C13 C14 C15 118.8(2) . . ?
C13 C14 C17 120.2(2) . . ?
C15 C14 C17 120.8(2) . . ?
C14 C15 C16 118.8(2) . . ?
C14 C15 H15 120.6 . . ?
C16 C15 H15 120.6 . . ?
N11 C16 C15 122.4(2) . . ?
N11 C16 C60 116.0(2) . . ?
C15 C16 C60 121.6(2) . . ?
C42 C60 C52 108.0(2) . . ?
C42 C60 C16 109.5(2) . . ?
C52 C60 C16 110.6(2) . . ?
C42 C60 C61 111.7(2) . . ?
C52 C60 C61 111.4(2) . . ?
C16 C60 C61 105.7(2) . . ?
C60 C61 H61A 109.5 . . ?
C60 C61 H61B 109.5 . . ?
H61A C61 H61B 109.5 . . ?
C60 C61 H61C 109.5 . . ?
H61A C61 H61C 109.5 . . ?
H61B C61 H61C 109.5 . . ?
O11 C17 O12 128.2(2) . . ?
O11 C17 C14 115.5(2) . . ?
O12 C17 C14 116.2(2) . . ?
C26 N21 C22 119.4(2) . . ?
C26 N21 Cu1 118.09(17) . . ?
C22 N21 Cu1 122.23(17) . . ?
N21 C22 C23 120.9(2) . . ?
N21 C22 C20 115.0(2) . . ?
C23 C22 C20 124.1(2) . . ?
C22 C23 C24 119.4(3) . . ?
C22 C23 H23 120.3 . . ?
C24 C23 H23 120.3 . . ?
C25 C24 C23 119.3(3) . . ?
C25 C24 H24 120.3 . . ?
C23 C24 H24 120.3 . . ?
C26 C25 C24 118.6(2) . . ?
C26 C25 H25 120.7 . . ?
C24 C25 H25 120.7 . . ?
N21 C26 C25 122.4(2) . . ?
N21 C26 H26 118.8 . . ?
C25 C26 H26 118.8 . . ?
C36 N31 C32 120.0(2) . . ?
C36 N31 Cu1 118.70(18) . . ?
C32 N31 Cu1 121.26(17) . . ?
N31 C32 C33 120.5(2) . . ?
N31 C32 C20 116.0(2) . . ?
C33 C32 C20 123.5(2) . . ?
C32 C33 C34 119.5(3) . . ?
C32 C33 H33 120.3 . . ?
C34 C33 H33 120.3 . . ?
C35 C34 C33 119.7(3) . . ?
C35 C34 H34 120.2 . . ?
C33 C34 H34 120.2 . . ?
C34 C35 C36 118.3(3) . . ?
C34 C35 H35 120.9 . . ?
C36 C35 H35 120.9 . . ?
N31 C36 C35 122.1(3) . . ?
N31 C36 H36 119 . . ?
C35 C36 H36 119 . . ?
C46 N41 C42 119.3(2) . . ?
C46 N41 Cu2 119.15(17) . . ?
C42 N41 Cu2 121.00(18) . . ?
N41 C42 C43 120.8(2) . . ?
N41 C42 C60 115.6(2) . . ?
C43 C42 C60 123.6(2) . . ?
C42 C43 C44 119.5(3) . . ?
C42 C43 H43 120.2 . . ?
C44 C43 H43 120.2 . . ?
C45 C44 C43 119.4(2) . . ?
C45 C44 H44 120.3 . . ?
C43 C44 H44 120.3 . . ?
C44 C45 C46 118.3(3) . . ?
C44 C45 H45 120.8 . . ?
C46 C45 H45 120.8 . . ?
N41 C46 C45 122.6(2) . . ?
N41 C46 H46 118.7 . . ?
C45 C46 H46 118.7 . . ?
C52 N51 C56 119.6(2) . . ?
C52 N51 Cu2 122.07(17) . . ?
C56 N51 Cu2 118.34(18) . . ?
N51 C52 C53 120.6(2) . . ?
N51 C52 C60 115.4(2) . . ?
C53 C52 C60 123.9(2) . . ?
C54 C53 C52 119.6(3) . . ?
C54 C53 H53 120.2 . . ?
C52 C53 H53 120.2 . . ?
C55 C54 C53 119.6(3) . . ?
C55 C54 H54 120.2 . . ?
C53 C54 H54 120.2 . . ?
C54 C55 C56 118.8(3) . . ?
C54 C55 H55 120.6 . . ?
C56 C55 H55 120.6 . . ?
N51 C56 C55 121.9(3) . . ?
N51 C56 H56 119.1 . . ?
C55 C56 H56 119.1 . . ?
Cu2 O1 Cu1 113.94(9) . . ?
Cu2 O1 H1 105(2) . . ?
Cu1 O1 H1 104(2) . . ?
Cu1 O2 H2AO 104(3) . . ?
Cu1 O2 H2BO 120(3) . . ?
H2AO O2 H2BO 109(3) . . ?
Cu2 O3 H3AO 115(3) . . ?
Cu2 O3 H3BO 116(2) . . ?
H3AO O3 H3BO 108(3) . . ?
H4AO O4 H4BO 103(3) . . ?
H5AO O5 H5BO 102(2) . . ?
C17 O11 Cu2 129.45(16) . 2_656 ?
C17 O12 Cu1 129.21(16) . 2_656 ?
O22 S2 O21 114.84(13) . . ?
O22 S2 O23 114.38(14) . . ?
O21 S2 O23 115.16(14) . . ?
O22 S2 C2 103.46(15) . . ?
O21 S2 C2 103.50(15) . . ?
O23 S2 C2 103.26(15) . . ?
F21 C2 F23 107.9(3) . . ?
F21 C2 F22 108.3(3) . . ?
F23 C2 F22 107.4(3) . . ?
F21 C2 S2 111.8(2) . . ?
F23 C2 S2 111.2(2) . . ?
F22 C2 S2 110.2(2) . . ?
O33 S3 O31 114.70(13) . . ?
O33 S3 O32 114.85(13) . . ?
O31 S3 O32 114.87(13) . . ?
O33 S3 C3 103.80(13) . . ?
O31 S3 C3 103.29(13) . . ?
O32 S3 C3 103.08(13) . . ?
F32 C3 F33 107.9(2) . . ?
F32 C3 F31 108.2(2) . . ?
F33 C3 F31 107.1(2) . . ?
F32 C3 S3 111.2(2) . . ?
F33 C3 S3 111.1(2) . . ?
F31 C3 S3 111.1(2) . . ?

loop_
_geom_bond_atom_site_label_1
_geom_bond_atom_site_label_2
_geom_bond_distance
_geom_bond_site_symmetry_2
_geom_bond_publ_flag
Cu1 O1 1.9080(18) . ?
Cu1 O12 1.9959(17) 2_656 ?
Cu1 N21 2.001(2) . ?
Cu1 N31 2.026(2) . ?
Cu1 O2 2.2379(19) . ?
Cu2 O1 1.9077(17) . ?
Cu2 O11 1.9843(17) 2_656 ?
Cu2 N51 2.003(2) . ?
Cu2 N41 2.016(2) . ?
Cu2 O3 2.233(2) . ?
N11 C12 1.343(3) . ?
N11 C16 1.344(3) . ?
C12 C13 1.389(4) . ?
C12 C20 1.537(3) . ?
C20 C32 1.536(4) . ?
C20 C22 1.539(3) . ?
C20 C21 1.544(3) . ?
C21 H21A 0.98 . ?
C21 H21B 0.98 . ?
C21 H21C 0.98 . ?
C13 C14 1.383(4) . ?
C13 H13 0.95 . ?
C14 C15 1.388(4) . ?
C14 C17 1.517(3) . ?
C15 C16 1.399(4) . ?
C15 H15 0.95 . ?
C16 C60 1.541(3) . ?
C60 C42 1.529(4) . ?
C60 C52 1.535(4) . ?
C60 C61 1.542(4) . ?
C61 H61A 0.98 . ?
C61 H61B 0.98 . ?
C61 H61C 0.98 . ?
C17 O11 1.258(3) . ?
C17 O12 1.258(3) . ?
N21 C26 1.341(3) . ?
N21 C22 1.355(3) . ?
C22 C23 1.382(4) . ?
C23 C24 1.391(4) . ?
C23 H23 0.95 . ?
C24 C25 1.381(4) . ?
C24 H24 0.95 . ?
C25 C26 1.378(4) . ?
C25 H25 0.95 . ?
C26 H26 0.95 . ?
N31 C36 1.339(3) . ?
N31 C32 1.347(3) . ?
C32 C33 1.383(4) . ?
C33 C34 1.389(4) . ?
C33 H33 0.95 . ?
C34 C35 1.373(4) . ?
C34 H34 0.95 . ?
C35 C36 1.388(4) . ?
C35 H35 0.95 . ?
C36 H36 0.95 . ?
N41 C46 1.335(4) . ?
N41 C42 1.355(3) . ?
C42 C43 1.385(4) . ?
C43 C44 1.385(4) . ?
C43 H43 0.95 . ?
C44 C45 1.381(4) . ?
C44 H44 0.95 . ?
C45 C46 1.384(4) . ?
C45 H45 0.95 . ?
C46 H46 0.95 . ?
N51 C52 1.345(3) . ?
N51 C56 1.353(3) . ?
C52 C53 1.384(4) . ?
C53 C54 1.382(4) . ?
C53 H53 0.95 . ?
C54 C55 1.373(4) . ?
C54 H54 0.95 . ?
C55 C56 1.375(4) . ?
C55 H55 0.95 . ?
C56 H56 0.95 . ?
O1 H1 0.827(18) . ?
O2 H2AO 0.823(18) . ?
O2 H2BO 0.824(18) . ?
O3 H3AO 0.823(18) . ?
O3 H3BO 0.825(18) . ?
O4 H4AO 0.862(18) . ?
O4 H4BO 0.855(19) . ?
O5 H5AO 0.856(18) . ?
O5 H5BO 0.858(18) . ?
O11 Cu2 1.9843(17) 2_656 ?
O12 Cu1 1.9959(17) 2_656 ?
S2 O22 1.434(2) . ?
S2 O21 1.438(2) . ?
S2 O23 1.446(2) . ?
S2 C2 1.824(3) . ?
C2 F21 1.309(4) . ?
C2 F23 1.334(4) . ?
C2 F22 1.340(4) . ?
S3 O33 1.440(2) . ?
S3 O31 1.441(2) . ?
S3 O32 1.444(2) . ?
S3 C3 1.824(3) . ?
C3 F32 1.327(3) . ?
C3 F33 1.330(3) . ?
C3 F31 1.334(3) . ?

loop_
_geom_hbond_atom_site_label_D
_geom_hbond_atom_site_label_H
_geom_hbond_atom_site_label_A
_geom_hbond_distance_DH
_geom_hbond_distance_HA
_geom_hbond_distance_DA
_geom_hbond_angle_DHA
_geom_hbond_site_symmetry_A
O1 H1 O5 0.827(18) 1.994(19) 2.811(3) 169(3) .
O2 H2AO O5 0.823(18) 2.01(2) 2.802(3) 160(3) .
O5 H5AO O23 0.856(18) 2.022(19) 2.877(3) 177(3) 2_666
O3 H3BO O4 0.825(18) 1.906(18) 2.716(3) 167(3) .
O2 H2BO O21 0.824(18) 2.057(18) 2.871(3) 170(3) .
O3 H3AO O31 0.823(18) 2.047(18) 2.868(3) 175(4) .
O5 H5BO O32 0.858(18) 2.024(19) 2.861(3) 165(4) .
O4 H4BO O22 0.855(19) 2.04(2) 2.829(3) 152(4) 1_645
O4 H4AO O23 0.862(18) 2.04(2) 2.875(4) 162(4) 2_666
